data_7153619
loop_
_publ_author_name
'Balkrishna, Shah Jaimin'
'Kumar, Shailesh'
'Azad, Gajendra Kumar'
'Bhakuni, Bhagat Singh'
'Panini, Piyush'
'Ahalawat, Navjeet'
'Tomar, Raghuvir Singh'
'Detty, Michael R.'
'Kumar, Sangit'

_publ_section_title
;
 An ebselen like catalyst with enhanced GPx activity via a selenol
 intermediate.
;
_journal_issue 8
_journal_name_full 'Organic &amp; biomolecular chemistry'
_journal_page_first 1215
_journal_page_last 1219
_journal_paper_doi 10.1039/c4ob00027g
_journal_volume 12
_journal_year 2014
_chemical_absolute_configuration unk
_chemical_formula_moiety 'C28 H29 N3 O2 Se'
_chemical_formula_sum 'C28 H29 N3 O2 Se'
_chemical_formula_weight 518.50
_space_group_IT_number 19
_symmetry_cell_setting orthorhombic
_symmetry_Int_Tables_number 19
_symmetry_space_group_name_Hall 'P 2ac 2ab'
_symmetry_space_group_name_H-M 'P 21 21 21'
_atom_sites_solution_hydrogens geom
_atom_sites_solution_primary direct
_atom_sites_solution_secondary difmap
_audit_creation_method SHELXL-97
_cell_angle_alpha 90.00
_cell_angle_beta 90.00
_cell_angle_gamma 90.00
_cell_formula_units_Z 4
_cell_length_a 9.2900(5)
_cell_length_b 16.2681(10)
_cell_length_c 16.8894(10)
_cell_measurement_reflns_used 9759
_cell_measurement_temperature 294(2)
_cell_measurement_theta_max 23.02
_cell_measurement_theta_min 2.50
_cell_volume 2552.5(3)
_computing_cell_refinement 'Bruker SAINT'
_computing_data_collection 'Bruker APEX2'
_computing_data_reduction 'Bruker SAINT'
_computing_structure_refinement 'SHELXL-97 (Sheldrick, 2008)'
_computing_structure_solution 'SHELXS-97 (Sheldrick, 2008)'
_diffrn_ambient_temperature 294(2)
_diffrn_measured_fraction_theta_full 0.893
_diffrn_measured_fraction_theta_max 0.893
_diffrn_measurement_device_type 'Bruker APEX-II CCD'
_diffrn_measurement_method '\f and \w scans'
_diffrn_radiation_monochromator graphite
_diffrn_radiation_source 'fine-focus sealed tube'
_diffrn_radiation_type MoK\a
_diffrn_radiation_wavelength 0.71073
_diffrn_reflns_av_R_equivalents 0.0286
_diffrn_reflns_av_sigmaI/netI 0.0385
_diffrn_reflns_limit_h_max 10
_diffrn_reflns_limit_h_min -10
_diffrn_reflns_limit_k_max 15
_diffrn_reflns_limit_k_min -17
_diffrn_reflns_limit_l_max 19
_diffrn_reflns_limit_l_min -19
_diffrn_reflns_number 16444
_diffrn_reflns_theta_full 24.09
_diffrn_reflns_theta_max 24.09
_diffrn_reflns_theta_min 2.41
_exptl_absorpt_coefficient_mu 1.500
_exptl_absorpt_correction_T_max 0.7535
_exptl_absorpt_correction_T_min 0.6453
_exptl_absorpt_correction_type multi-scan
_exptl_absorpt_process_details SADABS
_exptl_crystal_colour 'pale yellow'
_exptl_crystal_density_diffrn 1.349
_exptl_crystal_density_method 'not measured'
_exptl_crystal_description irregular
_exptl_crystal_F_000 1072
_exptl_crystal_size_max 0.32
_exptl_crystal_size_mid 0.25
_exptl_crystal_size_min 0.20
_refine_diff_density_max 0.240
_refine_diff_density_min -0.148
_refine_diff_density_rms 0.042
_refine_ls_abs_structure_details 'Flack H D (1983), Acta Cryst. A39, 876-881'
_refine_ls_abs_structure_Flack 0.010(8)
_refine_ls_extinction_method none
_refine_ls_goodness_of_fit_ref 1.052
_refine_ls_hydrogen_treatment constr
_refine_ls_matrix_type full
_refine_ls_number_parameters 316
_refine_ls_number_reflns 3449
_refine_ls_number_restraints 2
_refine_ls_restrained_S_all 1.052
_refine_ls_R_factor_all 0.0361
_refine_ls_R_factor_gt 0.0275
_refine_ls_shift/su_max 0.001
_refine_ls_shift/su_mean 0.000
_refine_ls_structure_factor_coef Fsqd
_refine_ls_weighting_details 'calc w=1/[\s^2^(Fo^2^)+(0.0325P)^2^+0.0765P] where P=(Fo^2^+2Fc^2^)/3'
_refine_ls_weighting_scheme calc
_refine_ls_wR_factor_gt 0.0590
_refine_ls_wR_factor_ref 0.0616
_reflns_number_gt 3054
_reflns_number_total 3449
_reflns_threshold_expression >2sigma(I)
_cod_data_source_file c4ob00027g.txt
_cod_data_source_block Q1
_cod_depositor_comments
;
The following automatic conversions were performed:

'_symmetry_cell_setting' value 'Orthorhombic' changed to
'orthorhombic' according to
/usr/data/users/saulius/automatic-downloads/current/RSC/lib/dictionaries/cif_core.dic
dictionary named 'cif_core.dic' version 2.4.2 from 2011-04-26.

Automatic conversion script
Id: cif_fix_values 2281 2013-09-26 08:29:07Z andrius 

The following automatic conversions were performed:

data name '_iucr_refine_instruction_details' was replaced with
'_iucr_refine_instructions_details' as specified in the replacement
file 'data/replacement-values/replacement_tags.lst'.

Automatic conversion script
Id: cif_correct_tags 9268 2022-04-12 08:56:07Z antanas 
;
_cod_database_code 7153619

loop_
_symmetry_equiv_pos_as_xyz
'x, y, z'
'x+1/2, -y+1/2, -z'
'-x, y+1/2, -z+1/2'
'-x+1/2, -y, z+1/2'

loop_
_atom_site_label
_atom_site_type_symbol
_atom_site_fract_x
_atom_site_fract_y
_atom_site_fract_z
_atom_site_U_iso_or_equiv
_atom_site_adp_type
_atom_site_occupancy
_atom_site_symmetry_multiplicity
_atom_site_calc_flag
_atom_site_refinement_flags
_atom_site_disorder_assembly
_atom_site_disorder_group
Se1 Se 0.08690(3) 1.103210(18) 0.406845(18) 0.04793(12) Uani 1 1 d . . .
O1 O -0.1251(3) 0.74034(17) 0.51963(17) 0.0816(8) Uani 1 1 d . . .
O2 O 0.1645(3) 0.94965(14) 0.58101(13) 0.0628(6) Uani 1 1 d . . .
N1 N 0.0294(3) 0.8399(2) 0.22152(19) 0.0736(9) Uani 1 1 d . . .
N2 N 0.4574(3) 1.04141(18) 0.46472(18) 0.0648(8) Uani 1 1 d . . .
N3 N 0.1570(3) 1.01152(14) 0.45953(14) 0.0425(6) Uani 1 1 d . . .
C1 C 0.2539(3) 0.95434(17) 0.41882(19) 0.0449(8) Uani 1 1 d . . .
H1 H 0.2765 0.9104 0.4565 0.054 Uiso 1 1 calc R . .
C2 C 0.1763(3) 0.91464(18) 0.34966(18) 0.0464(8) Uani 1 1 d . . .
C3 C 0.1994(4) 0.9363(2) 0.2729(2) 0.0584(9) Uani 1 1 d . . .
H3 H 0.2669 0.9767 0.2613 0.070 Uiso 1 1 calc R . .
C4 C 0.1233(4) 0.8988(3) 0.2111(2) 0.0735(10) Uani 1 1 d . . .
H4 H 0.1406 0.9168 0.1597 0.088 Uiso 1 1 calc R . .
C5 C 0.0023(4) 0.8176(2) 0.2967(2) 0.0571(9) Uani 1 1 d . . .
C6 C 0.0704(3) 0.85320(18) 0.36362(19) 0.0474(8) Uani 1 1 d . . .
C7 C 0.0283(3) 0.82648(19) 0.4401(2) 0.0509(8) Uani 1 1 d . . .
H7 H 0.0713 0.8492 0.4848 0.061 Uiso 1 1 calc R . .
C8 C -0.0751(4) 0.7675(2) 0.4484(2) 0.0625(9) Uani 1 1 d . . .
C9 C -0.1358(4) 0.7295(2) 0.3826(3) 0.0754(11) Uani 1 1 d . . .
H9 H -0.2016 0.6870 0.3896 0.090 Uiso 1 1 calc R . .
C10 C -0.1005(4) 0.7536(2) 0.3090(3) 0.0735(11) Uani 1 1 d . . .
H10 H -0.1433 0.7283 0.2656 0.088 Uiso 1 1 calc R . .
C11 C 0.3966(3) 0.99541(18) 0.39670(17) 0.0492(8) Uani 1 1 d . . .
H11 H 0.3764 1.0353 0.3546 0.059 Uiso 1 1 calc R . .
C12 C 0.5065(3) 0.9339(2) 0.3642(2) 0.0585(9) Uani 1 1 d . . .
H12A H 0.4797 0.8784 0.3792 0.070 Uiso 1 1 calc R . .
H12B H 0.5095 0.9369 0.3069 0.070 Uiso 1 1 calc R . .
C13 C 0.6542(4) 0.9554(2) 0.3987(3) 0.0751(11) Uani 1 1 d . A .
H13 H 0.7286 0.9218 0.3734 0.090 Uiso 1 1 calc R . .
C14 C 0.6495(5) 0.9368(3) 0.4870(3) 0.0912(13) Uani 1 1 d . . .
H14A H 0.7386 0.9538 0.5120 0.109 Uiso 1 1 calc R . .
H14B H 0.6368 0.8783 0.4957 0.109 Uiso 1 1 calc R . .
C15 C 0.5218(4) 0.9848(3) 0.5220(2) 0.0794(12) Uani 1 1 d . . .
H15A H 0.4491 0.9462 0.5398 0.095 Uiso 1 1 calc R . .
H15B H 0.5544 1.0157 0.5677 0.095 Uiso 1 1 calc R . .
C16 C 0.5713(4) 1.0945(3) 0.4324(2) 0.0857(12) Uani 1 1 d . A .
H16A H 0.6173 1.1238 0.4756 0.103 Uiso 1 1 calc R . .
H16B H 0.5281 1.1350 0.3975 0.103 Uiso 1 1 calc R . .
C17 C 0.6870(4) 1.0460(3) 0.3860(3) 0.0869(13) Uani 1 1 d D . .
H17 H 0.7815 1.0581 0.4089 0.104 Uiso 1 1 calc R A .
C18A C 0.6861(9) 1.0749(6) 0.2992(5) 0.095(3) Uani 0.717(11) 1 d PD A -1
H18A H 0.6018 1.1007 0.2830 0.114 Uiso 0.717(11) 1 calc PR A -1
C19A C 0.7847(10) 1.0688(7) 0.2449(5) 0.170(5) Uani 0.717(11) 1 d PD A -1
H19A H 0.8721 1.0437 0.2565 0.204 Uiso 0.717(11) 1 calc PR A -1
H19B H 0.7678 1.0896 0.1944 0.204 Uiso 0.717(11) 1 calc PR A -1
C18B C 0.741(3) 1.0517(19) 0.2999(11) 0.095(3) Uani 0.283(11) 1 d PD A -2
H18B H 0.8056 1.0191 0.2723 0.114 Uiso 0.283(11) 1 calc PR A -2
C19B C 0.666(3) 1.1173(19) 0.2767(17) 0.170(5) Uani 0.283(11) 1 d PD A -2
H19C H 0.6042 1.1435 0.3120 0.204 Uiso 0.283(11) 1 calc PR A -2
H19D H 0.6753 1.1369 0.2252 0.204 Uiso 0.283(11) 1 calc PR A -2
C20 C -0.0852(5) 0.7840(2) 0.5884(2) 0.0896(12) Uani 1 1 d . . .
H20A H 0.0165 0.7783 0.5970 0.134 Uiso 1 1 calc R . .
H20B H -0.1363 0.7623 0.6332 0.134 Uiso 1 1 calc R . .
H20C H -0.1086 0.8411 0.5820 0.134 Uiso 1 1 calc R . .
C21 C 0.1225(3) 1.0056(2) 0.53742(18) 0.0449(8) Uani 1 1 d . . .
C22 C 0.0245(3) 1.07205(19) 0.56038(17) 0.0465(8) Uani 1 1 d . . .
C23 C -0.0057(3) 1.12913(18) 0.50244(18) 0.0461(8) Uani 1 1 d . . .
C24 C -0.0994(4) 1.19564(18) 0.51528(19) 0.0545(8) Uani 1 1 d . . .
C25 C -0.1601(4) 1.1991(2) 0.5898(2) 0.0792(11) Uani 1 1 d . . .
H25 H -0.2222 1.2423 0.6014 0.095 Uiso 1 1 calc R . .
C26 C -0.1332(5) 1.1419(3) 0.6475(2) 0.0912(15) Uani 1 1 d . . .
H26 H -0.1780 1.1465 0.6966 0.109 Uiso 1 1 calc R . .
C27 C -0.0407(4) 1.0781(2) 0.6333(2) 0.0716(12) Uani 1 1 d . . .
H27 H -0.0221 1.0394 0.6724 0.086 Uiso 1 1 calc R . .
C28 C -0.1312(4) 1.2557(2) 0.4511(2) 0.0709(11) Uani 1 1 d . . .
H28A H -0.1599 1.3071 0.4741 0.106 Uiso 1 1 calc R . .
H28B H -0.2075 1.2349 0.4185 0.106 Uiso 1 1 calc R . .
H28C H -0.0465 1.2638 0.4195 0.106 Uiso 1 1 calc R . .

loop_
_atom_site_aniso_label
_atom_site_aniso_U_11
_atom_site_aniso_U_22
_atom_site_aniso_U_33
_atom_site_aniso_U_23
_atom_site_aniso_U_13
_atom_site_aniso_U_12
Se1 0.04441(17) 0.04872(18) 0.05066(18) 0.00626(15) 0.00240(17) -0.00286(15)
O1 0.073(2) 0.0790(18) 0.093(2) 0.0130(17) 0.0103(16) -0.0184(14)
O2 0.0715(15) 0.0615(14) 0.0553(14) 0.0061(13) -0.0007(13) 0.0216(12)
N1 0.062(2) 0.094(2) 0.065(2) -0.0173(18) -0.0065(18) -0.0120(18)
N2 0.0461(19) 0.0692(19) 0.079(2) -0.0291(17) 0.0013(16) -0.0074(14)
N3 0.0380(13) 0.0449(15) 0.0446(15) -0.0001(12) 0.0018(13) 0.0049(12)
C1 0.0365(17) 0.0439(17) 0.054(2) -0.0028(16) -0.0017(17) 0.0035(13)
C2 0.0392(17) 0.050(2) 0.0505(19) -0.0053(15) 0.0008(16) 0.0037(15)
C3 0.049(2) 0.068(2) 0.058(2) -0.0044(19) -0.0018(19) -0.0101(17)
C4 0.071(3) 0.099(3) 0.0510(19) -0.006(2) -0.002(2) -0.011(3)
C5 0.047(2) 0.062(2) 0.062(2) -0.0094(18) -0.0039(19) -0.0015(18)
C6 0.0370(18) 0.0461(17) 0.0591(19) -0.0082(16) -0.0042(19) 0.0033(16)
C7 0.0450(19) 0.0451(19) 0.063(2) -0.0042(15) 0.0002(17) -0.0016(16)
C8 0.048(2) 0.057(2) 0.082(2) 0.009(2) 0.006(2) -0.002(2)
C9 0.057(2) 0.064(2) 0.105(3) 0.000(2) -0.005(2) -0.0164(18)
C10 0.057(2) 0.074(2) 0.089(3) -0.018(2) -0.012(2) -0.017(2)
C11 0.0395(17) 0.0568(18) 0.0514(17) -0.0054(16) -0.0025(19) -0.0007(15)
C12 0.0416(19) 0.065(2) 0.069(2) -0.0148(17) 0.0079(18) -0.0002(17)
C13 0.0394(19) 0.093(3) 0.093(3) -0.020(3) 0.007(2) 0.0045(19)
C14 0.057(3) 0.124(4) 0.092(3) -0.010(3) -0.014(2) 0.015(2)
C15 0.052(2) 0.114(3) 0.072(3) -0.022(2) -0.010(2) -0.005(2)
C16 0.061(2) 0.090(3) 0.106(3) -0.026(2) 0.002(2) -0.029(3)
C17 0.045(2) 0.119(4) 0.096(3) -0.032(3) 0.006(2) -0.020(2)
C18A 0.060(7) 0.105(9) 0.121(6) -0.009(4) 0.018(6) 0.004(5)
C19A 0.118(8) 0.298(14) 0.093(6) 0.047(7) 0.000(6) -0.035(8)
C18B 0.060(7) 0.105(9) 0.121(6) -0.009(4) 0.018(6) 0.004(5)
C19B 0.118(8) 0.298(14) 0.093(6) 0.047(7) 0.000(6) -0.035(8)
C20 0.098(3) 0.080(3) 0.090(3) 0.020(3) 0.025(4) -0.002(2)
C21 0.041(2) 0.0467(19) 0.0476(18) -0.0022(16) -0.0039(16) 0.0007(15)
C22 0.0487(19) 0.0501(19) 0.0409(17) -0.0048(15) -0.0007(16) 0.0022(15)
C23 0.0406(18) 0.045(2) 0.0528(18) -0.0004(15) -0.0064(17) -0.0043(15)
C24 0.054(2) 0.0481(19) 0.062(2) -0.0013(16) -0.002(2) 0.0079(18)
C25 0.091(3) 0.076(3) 0.071(2) -0.013(2) 0.007(3) 0.036(2)
C26 0.120(4) 0.102(3) 0.051(2) 0.007(2) 0.028(2) 0.051(3)
C27 0.091(3) 0.072(3) 0.052(2) 0.0051(18) 0.006(2) 0.025(2)
C28 0.076(3) 0.055(2) 0.082(2) 0.003(2) -0.010(2) 0.0082(18)

loop_
_atom_type_symbol
_atom_type_description
_atom_type_scat_dispersion_real
_atom_type_scat_dispersion_imag
_atom_type_scat_source
C C 0.0033 0.0016 'International Tables Vol C Tables 4.2.6.8 and 6.1.1.4'
H H 0.0000 0.0000 'International Tables Vol C Tables 4.2.6.8 and 6.1.1.4'
N N 0.0061 0.0033 'International Tables Vol C Tables 4.2.6.8 and 6.1.1.4'
O O 0.0106 0.0060 'International Tables Vol C Tables 4.2.6.8 and 6.1.1.4'
Se Se -0.0929 2.2259 'International Tables Vol C Tables 4.2.6.8 and 6.1.1.4'

loop_
_geom_angle_atom_site_label_1
_geom_angle_atom_site_label_2
_geom_angle_atom_site_label_3
_geom_angle
N3 Se1 C23 85.93(12)
C8 O1 C20 118.3(3)
C4 N1 C5 116.7(3)
C15 N2 C16 108.7(3)
C15 N2 C11 110.5(3)
C16 N2 C11 106.4(3)
C21 N3 C1 123.7(2)
C21 N3 Se1 116.0(2)
C1 N3 Se1 120.07(18)
N3 C1 C2 109.9(2)
N3 C1 C11 111.7(2)
C2 C1 C11 114.2(3)
N3 C1 H1 106.9
C2 C1 H1 106.9
C11 C1 H1 106.9
C3 C2 C6 116.7(3)
C3 C2 C1 123.3(3)
C6 C2 C1 120.0(3)
C2 C3 C4 121.2(3)
C2 C3 H3 119.4
C4 C3 H3 119.4
N1 C4 C3 123.7(3)
N1 C4 H4 118.1
C3 C4 H4 118.1
N1 C5 C6 124.0(3)
N1 C5 C10 117.3(3)
C6 C5 C10 118.8(3)
C5 C6 C7 118.5(3)
C5 C6 C2 117.6(3)
C7 C6 C2 123.8(3)
C8 C7 C6 120.1(3)
C8 C7 H7 119.9
C6 C7 H7 119.9
O1 C8 C7 123.9(3)
O1 C8 C9 115.0(3)
C7 C8 C9 121.1(3)
C10 C9 C8 120.6(3)
C10 C9 H9 119.7
C8 C9 H9 119.7
C9 C10 C5 120.6(3)
C9 C10 H10 119.7
C5 C10 H10 119.7
N2 C11 C1 111.2(2)
N2 C11 C12 110.7(2)
C1 C11 C12 112.3(2)
N2 C11 H11 107.5
C1 C11 H11 107.5
C12 C11 H11 107.5
C13 C12 C11 108.1(3)
C13 C12 H12A 110.1
C11 C12 H12A 110.1
C13 C12 H12B 110.1
C11 C12 H12B 110.1
H12A C12 H12B 108.4
C17 C13 C14 109.7(4)
C17 C13 C12 110.3(3)
C14 C13 C12 107.6(3)
C17 C13 H13 109.7
C14 C13 H13 109.7
C12 C13 H13 109.7
C13 C14 C15 107.4(3)
C13 C14 H14A 110.2
C15 C14 H14A 110.2
C13 C14 H14B 110.2
C15 C14 H14B 110.2
H14A C14 H14B 108.5
N2 C15 C14 112.3(3)
N2 C15 H15A 109.1
C14 C15 H15A 109.1
N2 C15 H15B 109.1
C14 C15 H15B 109.1
H15A C15 H15B 107.9
N2 C16 C17 112.8(3)
N2 C16 H16A 109.0
C17 C16 H16A 109.0
N2 C16 H16B 109.0
C17 C16 H16B 109.0
H16A C16 H16B 107.8
C13 C17 C18B 104.9(12)
C13 C17 C18A 115.5(5)
C13 C17 C16 106.5(3)
C18B C17 C16 132.2(9)
C18A C17 C16 108.8(4)
C13 C17 H17 108.6
C18B C17 H17 94.1
C18A C17 H17 108.6
C16 C17 H17 108.6
C19A C18A C17 130.1(8)
C19A C18A H18A 114.9
C17 C18A H18A 114.9
C18A C19A H19A 120.0
C18A C19A H19B 120.0
H19A C19A H19B 120.0
C19B C18B C17 99.1(18)
C19B C18B H18B 130.5
C17 C18B H18B 130.5
C18B C19B H19C 120.0
C18B C19B H19D 120.0
H19C C19B H19D 120.0
O1 C20 H20A 109.5
O1 C20 H20B 109.5
H20A C20 H20B 109.5
O1 C20 H20C 109.5
H20A C20 H20C 109.5
H20B C20 H20C 109.5
O2 C21 N3 123.8(3)
O2 C21 C22 125.6(3)
N3 C21 C22 110.5(3)
C27 C22 C23 119.8(3)
C27 C22 C21 124.3(3)
C23 C22 C21 115.8(3)
C22 C23 C24 122.4(3)
C22 C23 Se1 111.5(2)
C24 C23 Se1 126.1(2)
C25 C24 C23 115.1(3)
C25 C24 C28 123.8(3)
C23 C24 C28 121.0(3)
C26 C25 C24 123.2(3)
C26 C25 H25 118.4
C24 C25 H25 118.4
C27 C26 C25 120.2(3)
C27 C26 H26 119.9
C25 C26 H26 119.9
C26 C27 C22 119.2(3)
C26 C27 H27 120.4
C22 C27 H27 120.4
C24 C28 H28A 109.5
C24 C28 H28B 109.5
H28A C28 H28B 109.5
C24 C28 H28C 109.5
H28A C28 H28C 109.5
H28B C28 H28C 109.5

loop_
_geom_bond_atom_site_label_1
_geom_bond_atom_site_label_2
_geom_bond_distance
Se1 N3 1.855(2)
Se1 C23 1.878(3)
O1 C8 1.364(4)
O1 C20 1.412(5)
O2 C21 1.234(4)
N1 C4 1.309(5)
N1 C5 1.345(4)
N2 C15 1.464(5)
N2 C16 1.471(5)
N2 C11 1.483(4)
N3 C21 1.357(4)
N3 C1 1.465(4)
C1 C2 1.517(4)
C1 C11 1.531(4)
C1 H1 0.9800
C2 C3 1.360(4)
C2 C6 1.422(4)
C3 C4 1.400(5)
C3 H3 0.9300
C4 H4 0.9300
C5 C6 1.418(4)
C5 C10 1.428(5)
C6 C7 1.419(4)
C7 C8 1.365(5)
C7 H7 0.9300
C8 C9 1.391(5)
C9 C10 1.345(5)
C9 H9 0.9300
C10 H10 0.9300
C11 C12 1.532(4)
C11 H11 0.9800
C12 C13 1.532(5)
C12 H12A 0.9700
C12 H12B 0.9700
C13 C17 1.520(6)
C13 C14 1.521(6)
C13 H13 0.9800
C14 C15 1.538(5)
C14 H14A 0.9700
C14 H14B 0.9700
C15 H15A 0.9700
C15 H15B 0.9700
C16 C17 1.547(6)
C16 H16A 0.9700
C16 H16B 0.9700
C17 C18B 1.540(17)
C17 C18A 1.540(9)
C17 H17 0.9800
C18A C19A 1.299(11)
C18A H18A 0.9300
C19A H19A 0.9300
C19A H19B 0.9300
C18B C19B 1.332(19)
C18B H18B 0.9300
C19B H19C 0.9300
C19B H19D 0.9300
C20 H20A 0.9600
C20 H20B 0.9600
C20 H20C 0.9600
C21 C22 1.465(4)
C22 C27 1.376(5)
C22 C23 1.378(4)
C23 C24 1.405(4)
C24 C25 1.380(5)
C24 C28 1.488(4)
C25 C26 1.370(5)
C25 H25 0.9300
C26 C27 1.369(5)
C26 H26 0.9300
C27 H27 0.9300
C28 H28A 0.9600
C28 H28B 0.9600
C28 H28C 0.9600

loop_
_geom_torsion_atom_site_label_1
_geom_torsion_atom_site_label_2
_geom_torsion_atom_site_label_3
_geom_torsion_atom_site_label_4
_geom_torsion
C23 Se1 N3 C21 -3.5(2)
C23 Se1 N3 C1 -178.5(2)
C21 N3 C1 C2 122.1(3)
Se1 N3 C1 C2 -63.4(3)
C21 N3 C1 C11 -110.2(3)
Se1 N3 C1 C11 64.3(3)
N3 C1 C2 C3 104.2(3)
C11 C1 C2 C3 -22.1(4)
N3 C1 C2 C6 -73.9(3)
C11 C1 C2 C6 159.8(3)
C6 C2 C3 C4 -0.8(5)
C1 C2 C3 C4 -178.9(3)
C5 N1 C4 C3 2.8(6)
C2 C3 C4 N1 -2.0(6)
C4 N1 C5 C6 -0.9(5)
C4 N1 C5 C10 179.8(3)
N1 C5 C6 C7 177.6(3)
C10 C5 C6 C7 -3.0(5)
N1 C5 C6 C2 -1.7(5)
C10 C5 C6 C2 177.6(3)
C3 C2 C6 C5 2.4(4)
C1 C2 C6 C5 -179.4(3)
C3 C2 C6 C7 -176.9(3)
C1 C2 C6 C7 1.4(4)
C5 C6 C7 C8 0.3(5)
C2 C6 C7 C8 179.5(3)
C20 O1 C8 C7 10.4(5)
C20 O1 C8 C9 -170.7(3)
C6 C7 C8 O1 -177.7(3)
C6 C7 C8 C9 3.3(5)
O1 C8 C9 C10 176.8(4)
C7 C8 C9 C10 -4.1(6)
C8 C9 C10 C5 1.2(6)
N1 C5 C10 C9 -178.3(4)
C6 C5 C10 C9 2.3(6)
C15 N2 C11 C1 76.2(3)
C16 N2 C11 C1 -165.9(3)
C15 N2 C11 C12 -49.4(3)
C16 N2 C11 C12 68.5(4)
N3 C1 C11 N2 47.7(3)
C2 C1 C11 N2 173.1(2)
N3 C1 C11 C12 172.4(2)
C2 C1 C11 C12 -62.3(3)
N2 C11 C12 C13 -14.2(4)
C1 C11 C12 C13 -139.1(3)
C11 C12 C13 C17 -51.3(4)
C11 C12 C13 C14 68.3(4)
C17 C13 C14 C15 64.8(4)
C12 C13 C14 C15 -55.3(4)
C16 N2 C15 C14 -53.5(4)
C11 N2 C15 C14 63.0(4)
C13 C14 C15 N2 -8.0(5)
C15 N2 C16 C17 63.1(4)
C11 N2 C16 C17 -55.9(4)
C14 C13 C17 C18B 160.9(10)
C12 C13 C17 C18B -80.7(10)
C14 C13 C17 C18A -176.5(4)
C12 C13 C17 C18A -58.1(5)
C14 C13 C17 C16 -55.5(4)
C12 C13 C17 C16 62.8(4)
N2 C16 C17 C13 -7.5(5)
N2 C16 C17 C18B 121.6(18)
N2 C16 C17 C18A 117.5(5)
C13 C17 C18A C19A -80.9(12)
C18B C17 C18A C19A -13(3)
C16 C17 C18A C19A 159.5(10)
C13 C17 C18B C19B 135(2)
C18A C17 C18B C19B 15(3)
C16 C17 C18B C19B 5(3)
C1 N3 C21 O2 -3.1(4)
Se1 N3 C21 O2 -177.8(2)
C1 N3 C21 C22 179.6(3)
Se1 N3 C21 C22 4.9(3)
O2 C21 C22 C27 -3.8(5)
N3 C21 C22 C27 173.4(3)
O2 C21 C22 C23 178.7(3)
N3 C21 C22 C23 -4.0(4)
C27 C22 C23 C24 1.5(5)
C21 C22 C23 C24 179.1(3)
C27 C22 C23 Se1 -176.2(3)
C21 C22 C23 Se1 1.4(3)
N3 Se1 C23 C22 1.1(2)
N3 Se1 C23 C24 -176.6(3)
C22 C23 C24 C25 -0.7(5)
Se1 C23 C24 C25 176.7(3)
C22 C23 C24 C28 -179.3(3)
Se1 C23 C24 C28 -1.9(5)
C23 C24 C25 C26 -0.6(6)
C28 C24 C25 C26 177.9(4)
C24 C25 C26 C27 1.0(7)
C25 C26 C27 C22 -0.2(7)
C23 C22 C27 C26 -1.1(6)
C21 C22 C27 C26 -178.4(4)
